data_1511277
loop_
_publ_author_name
'Rundqvist, S.'

_publ_section_title
;
 X-ray invesigations of the ternary system Fe-B-P.
;
_journal_name_full 'Acta Chemica Scandinavica (1-27,1973-42,1988)'
_journal_page_first 1
_journal_page_last 19
_journal_paper_doi 10.3891/acta.chem.scand.16-0001
_journal_volume 16
_journal_year 1962
_chemical_formula_sum 'B0.63 Fe3 P0.37'
_chemical_name_systematic 'Fe3 P0.37 B0.63'
_space_group_IT_number 86
_symmetry_space_group_name_Hall '-P 4bc'
_symmetry_space_group_name_H-M 'P 42/n :2'
_cell_angle_alpha 90
_cell_angle_beta 90
_cell_angle_gamma 90
_cell_formula_units_Z 8
_cell_length_a 8.812
_cell_length_b 8.812
_cell_length_c 4.375
_cell_volume 339.725
_citation_journal_id_ASTM ACSAA4
_cod_data_source_file boron0-1_40.cif
_cod_data_source_block B0.63Fe3P0.37
_cod_original_cell_volume 339.7246
_cod_database_code 1511277

loop_
_symmetry_equiv_pos_as_xyz
x,y,z
-y,x+1/2,z+1/2
-x+1/2,-y+1/2,z
y+1/2,-x,z+1/2
-x,-y,-z
y,-x-1/2,-z-1/2
x-1/2,y-1/2,-z
-y-1/2,x,-z-1/2

loop_
_atom_site_label
_atom_site_type_symbol
_atom_site_fract_x
_atom_site_fract_y
_atom_site_fract_z
_atom_site_occupancy
_atom_site_U_iso_or_equiv
Fe2 Fe 0.1115 0.2813 0.5187 1 0.0
B1 B 0.045 0.2949 0.016 0.63 0.0
Fe3 Fe 0.0742 0.5317 0.2424 1 0.0
P1 P 0.045 0.2949 0.016 0.37 0.0
Fe1 Fe 0.1678 0.6422 0.7321 1 0.0
